data_4321411
loop_
_publ_author_name
'Allison M. Mills'
'Arthur Mar'

_publ_contact_author_address
; Department of Chemistry
  University of Alberta
  Edmonton, AB
  Canada  T6G 2G2
;
_publ_contact_author_email arthur.mar@ualberta.ca
_publ_contact_author_fax '(780) 492-8231'
_publ_contact_author_name 'Arthur Mar'
_publ_contact_author_phone '(780) 492-5592'
_publ_section_title
;
 Rare-Earth Gallium Antimonides La13Ga8Sb21andRE12Ga4Sb23 (RE = La-Nd,
 Sm): Linking Sb Ribbons by Ga6-Rings or Ga2-Pairs
;
_journal_name_full 'Inorganic Chemistry'
_journal_page_first 4599
_journal_page_last 4607
_journal_paper_doi 10.1021/ic000519w
_journal_volume 39
_journal_year 2000
_chemical_formula_moiety 'Ga7.56 La12.85 Sb21'
_chemical_formula_sum 'Ga7.56 La12.85 Sb21'
_chemical_formula_weight 4868.83
_chemical_name_common 'lanthanum gallium antimonide'
_chemical_name_systematic 'lanthanum gallium antimonide'
_space_group_IT_number 191
_symmetry_cell_setting hexagonal
_symmetry_space_group_name_Hall '-P 6 2'
_symmetry_space_group_name_H-M 'P 6/m m m'
_atom_sites_solution_hydrogens geom
_atom_sites_solution_primary direct
_atom_sites_solution_secondary difmap
_audit_creation_method SHELXL-97
_cell_angle_alpha 90.00
_cell_angle_beta 90.00
_cell_angle_gamma 120.00
_cell_formula_units_Z 1
_cell_length_a 17.657(2)
_cell_length_b 17.657(2)
_cell_length_c 4.3378(7)
_cell_measurement_reflns_used 1146
_cell_measurement_temperature 295(2)
_cell_measurement_theta_max 30.35
_cell_measurement_theta_min 1.33
_cell_volume 1171.2(3)
_computing_cell_refinement 'Bruker SAINT 5.0'
_computing_data_collection 'Bruker SMART 5.051'
_computing_data_reduction 'Bruker SAINT 5.0'
_computing_molecular_graphics 'ATOMS 4.0'
_computing_publication_material 'Bruker SHELXTL 5.1'
_computing_structure_refinement 'Bruker SHELXTL 5.1'
_computing_structure_solution 'Bruker SHELXTL 5.1'
_diffrn_ambient_temperature 295(2)
_diffrn_measured_fraction_theta_full 0.892
_diffrn_measured_fraction_theta_max 0.892
_diffrn_measurement_device_type 'Bruker P4/RA/SMART-1000 CCD'
_diffrn_measurement_method 'mixture of phi rotations and omega scans'
_diffrn_radiation_monochromator graphite
_diffrn_radiation_source 'rotating anode'
_diffrn_radiation_type MoK\a
_diffrn_radiation_wavelength 0.71073
_diffrn_reflns_av_R_equivalents 0.1096
_diffrn_reflns_av_sigmaI/netI 0.0529
_diffrn_reflns_limit_h_max 22
_diffrn_reflns_limit_h_min -23
_diffrn_reflns_limit_k_max 23
_diffrn_reflns_limit_k_min -22
_diffrn_reflns_limit_l_max 2
_diffrn_reflns_limit_l_min -5
_diffrn_reflns_number 7046
_diffrn_reflns_theta_full 30.35
_diffrn_reflns_theta_max 30.35
_diffrn_reflns_theta_min 1.33
_exptl_absorpt_coefficient_mu 27.541
_exptl_absorpt_correction_T_max 0.8095
_exptl_absorpt_correction_T_min 0.6457
_exptl_absorpt_correction_type numerical
_exptl_absorpt_process_details 'Bruker SHELXTL 5.1'
_exptl_crystal_colour grey
_exptl_crystal_density_diffrn 6.903
_exptl_crystal_density_meas ?
_exptl_crystal_density_method 'not measured'
_exptl_crystal_description needle
_exptl_crystal_F_000 2038
_exptl_crystal_size_max 0.10
_exptl_crystal_size_mid 0.01
_exptl_crystal_size_min 0.01
_refine_diff_density_max 3.799
_refine_diff_density_min -2.588
_refine_diff_density_rms 0.463
_refine_ls_extinction_coef 0.00007(4)
_refine_ls_extinction_expression Fc^*^=kFc[1+0.001xFc^2^\l^3^/sin(2\q)]^-1/4^
_refine_ls_extinction_method SHELXL
_refine_ls_goodness_of_fit_ref 0.922
_refine_ls_hydrogen_treatment mixed
_refine_ls_matrix_type full
_refine_ls_number_parameters 39
_refine_ls_number_reflns 671
_refine_ls_number_restraints 0
_refine_ls_restrained_S_all 0.922
_refine_ls_R_factor_all 0.0755
_refine_ls_R_factor_gt 0.0335
_refine_ls_shift/su_max 0.001
_refine_ls_shift/su_mean 0.000
_refine_ls_structure_factor_coef Fsqd
_refine_ls_weighting_details 'calc w=1/[\s^2^(Fo^2^)+(0.0389P)^2^+0.0000P] where P=(Fo^2^+2Fc^2^)/3'
_refine_ls_weighting_scheme calc
_refine_ls_wR_factor_gt 0.0730
_refine_ls_wR_factor_ref 0.0845
_reflns_number_gt 404
_reflns_number_total 671
_reflns_threshold_expression >2sigma(I)
_cod_data_source_file ic000519w_2.cif
_cod_data_source_block p6mmm
_cod_depositor_comments
;
The following automatic conversions were performed:

'_exptl_crystal_density_meas' value 'not measured' was changed to '?'
- the value is perceived as not measured.

Automatic conversion script
Id: cif_fix_values 3008 2015-01-20 13:52:24Z robertas 
;
_cod_database_code 4321411

loop_
_symmetry_equiv_pos_as_xyz
'x, y, z'
'-y, x-y, z'
'-x+y, -x, z'
'-x, -y, z'
'y, -x+y, z'
'x-y, x, z'
'y, x, -z'
'x-y, -y, -z'
'-x, -x+y, -z'
'-y, -x, -z'
'-x+y, y, -z'
'x, x-y, -z'
'-x, -y, -z'
'y, -x+y, -z'
'x-y, x, -z'
'x, y, -z'
'-y, x-y, -z'
'-x+y, -x, -z'
'-y, -x, z'
'-x+y, y, z'
'x, x-y, z'
'y, x, z'
'x-y, -y, z'
'-x, -x+y, z'

loop_
_atom_site_label
_atom_site_type_symbol
_atom_site_fract_x
_atom_site_fract_y
_atom_site_fract_z
_atom_site_U_iso_or_equiv
_atom_site_adp_type
_atom_site_occupancy
_atom_site_symmetry_multiplicity
_atom_site_calc_flag
_atom_site_refinement_flags
_atom_site_disorder_assembly
_atom_site_disorder_group
La1 La 0.58274(4) 0.16547(8) 0.5000 0.0073(3) Uani 1 4 d S . .
La2 La 0.16800(4) 0.33600(7) 0.5000 0.0079(3) Uani 1 4 d S . .
La3 La 0.0000 0.0000 0.0000 0.0229(14) Uani 0.859(13) 24 d SP . .
Ga1 Ga 0.1343(2) 0.0000 0.443(2) 0.030(3) Uani 0.471(5) 2 d SP . .
Ga2 Ga 0.3333 0.6667 0.0663(11) 0.011(2) Uani 0.478(9) 6 d SP . .
Sb1 Sb 0.24818(5) 0.49636(10) 0.0000 0.0086(3) Uani 1 4 d S . .
Sb2 Sb 0.24697(7) 0.0000 0.0000 0.0102(3) Uani 1 4 d S . .
Sb3 Sb 0.37508(8) 0.0000 0.5000 0.0167(4) Uani 1 4 d S . .
Sb4 Sb 0.5000 0.0000 0.0000 0.0088(4) Uani 1 8 d S . .

loop_
_atom_site_aniso_label
_atom_site_aniso_U_11
_atom_site_aniso_U_22
_atom_site_aniso_U_33
_atom_site_aniso_U_23
_atom_site_aniso_U_13
_atom_site_aniso_U_12
La1 0.0086(4) 0.0084(6) 0.0049(4) 0.000 0.000 0.0042(3)
La2 0.0089(4) 0.0092(6) 0.0059(5) 0.000 0.000 0.0046(3)
La3 0.0276(18) 0.0276(18) 0.013(2) 0.000 0.000 0.0138(9)
Ga1 0.0186(15) 0.0140(17) 0.055(8) 0.000 0.009(2) 0.0070(9)
Ga2 0.0077(18) 0.0077(18) 0.017(6) 0.000 0.000 0.0038(9)
Sb1 0.0112(5) 0.0070(7) 0.0062(6) 0.000 0.000 0.0035(3)
Sb2 0.0117(6) 0.0091(7) 0.0090(7) 0.000 0.000 0.0046(3)
Sb3 0.0091(5) 0.0081(7) 0.0325(8) 0.000 0.000 0.0041(3)
Sb4 0.0115(7) 0.0075(10) 0.0062(8) 0.000 0.000 0.0037(5)

loop_
_atom_type_symbol
_atom_type_description
_atom_type_scat_dispersion_real
_atom_type_scat_dispersion_imag
_atom_type_scat_source
Ga Ga 0.2307 1.6083 'International Tables Vol C Tables 4.2.6.8 and 6.1.1.4'
Sb Sb -0.5866 1.5461 'International Tables Vol C Tables 4.2.6.8 and 6.1.1.4'
La La -0.2871 2.4523 'International Tables Vol C Tables 4.2.6.8 and 6.1.1.4'

loop_
_geom_angle_atom_site_label_1
_geom_angle_atom_site_label_2
_geom_angle_atom_site_label_3
_geom_angle
_geom_angle_site_symmetry_1
_geom_angle_site_symmetry_3
_geom_angle_publ_flag
Ga2 La1 Ga2 72.47(15) 13_666 4_665 ?
Ga2 La1 Sb4 175.63(8) 13_666 . ?
Ga2 La1 Sb4 103.16(7) 4_665 . ?
Ga2 La1 Sb4 103.16(7) 13_666 1_556 ?
Ga2 La1 Sb4 175.63(8) 4_665 1_556 ?
Sb4 La1 Sb4 81.21(3) . 1_556 ?
Ga2 La1 Sb3 127.44(4) 13_666 . ?
Ga2 La1 Sb3 127.44(4) 4_665 . ?
Sb4 La1 Sb3 55.088(19) . . ?
Sb4 La1 Sb3 55.088(19) 1_556 . ?
Ga2 La1 Sb3 127.44(4) 13_666 13_656 ?
Ga2 La1 Sb3 127.44(4) 4_665 13_656 ?
Sb4 La1 Sb3 55.088(19) . 13_656 ?
Sb4 La1 Sb3 55.088(19) 1_556 13_656 ?
Sb3 La1 Sb3 82.16(5) . 13_656 ?
Ga2 La1 Sb1 46.99(4) 13_666 14_556 ?
Ga2 La1 Sb1 94.45(6) 4_665 14_556 ?
Sb4 La1 Sb1 134.65(3) . 14_556 ?
Sb4 La1 Sb1 82.315(14) 1_556 14_556 ?
Sb3 La1 Sb1 80.99(3) . 14_556 ?
Sb3 La1 Sb1 136.19(2) 13_656 14_556 ?
Ga2 La1 Sb1 94.45(6) 13_666 14 ?
Ga2 La1 Sb1 46.99(4) 4_665 14 ?
Sb4 La1 Sb1 82.315(14) . 14 ?
Sb4 La1 Sb1 134.65(3) 1_556 14 ?
Sb3 La1 Sb1 80.99(3) . 14 ?
Sb3 La1 Sb1 136.19(2) 13_656 14 ?
Sb1 La1 Sb1 79.98(2) 14_556 14 ?
Ga2 La1 Sb1 46.99(4) 13_666 15_656 ?
Ga2 La1 Sb1 94.45(6) 4_665 15_656 ?
Sb4 La1 Sb1 134.65(3) . 15_656 ?
Sb4 La1 Sb1 82.315(14) 1_556 15_656 ?
Sb3 La1 Sb1 136.19(2) . 15_656 ?
Sb3 La1 Sb1 80.99(3) 13_656 15_656 ?
Sb1 La1 Sb1 83.86(5) 14_556 15_656 ?
Sb1 La1 Sb1 135.98(5) 14 15_656 ?
Ga2 La1 Sb1 94.45(6) 13_666 15_655 ?
Ga2 La1 Sb1 46.99(4) 4_665 15_655 ?
Sb4 La1 Sb1 82.315(14) . 15_655 ?
Sb4 La1 Sb1 134.65(3) 1_556 15_655 ?
Sb3 La1 Sb1 136.19(2) . 15_655 ?
Sb3 La1 Sb1 80.99(3) 13_656 15_655 ?
Sb1 La1 Sb1 135.98(5) 14_556 15_655 ?
Sb1 La1 Sb1 83.86(5) 14 15_655 ?
Sb1 La1 Sb1 79.98(2) 15_656 15_655 ?
Ga2 La1 Ga2 7.51(13) 13_666 4_666 ?
Ga2 La1 Ga2 79.98(3) 4_665 4_666 ?
Sb4 La1 Ga2 176.86(6) . 4_666 ?
Sb4 La1 Ga2 95.65(6) 1_556 4_666 ?
Sb3 La1 Ga2 123.00(4) . 4_666 ?
Sb3 La1 Ga2 123.00(4) 13_656 4_666 ?
Sb1 La1 Ga2 44.35(3) 14_556 4_666 ?
Sb1 La1 Ga2 100.00(5) 14 4_666 ?
Sb1 La1 Ga2 44.35(3) 15_656 4_666 ?
Sb1 La1 Ga2 100.00(5) 15_655 4_666 ?
Ga2 La1 Ga2 79.98(3) 13_666 13_665 ?
Ga2 La1 Ga2 7.51(13) 4_665 13_665 ?
Sb4 La1 Ga2 95.65(6) . 13_665 ?
Sb4 La1 Ga2 176.86(6) 1_556 13_665 ?
Sb3 La1 Ga2 123.00(4) . 13_665 ?
Sb3 La1 Ga2 123.00(4) 13_656 13_665 ?
Sb1 La1 Ga2 100.00(5) 14_556 13_665 ?
Sb1 La1 Ga2 44.35(3) 14 13_665 ?
Sb1 La1 Ga2 100.00(5) 15_656 13_665 ?
Sb1 La1 Ga2 44.35(3) 15_655 13_665 ?
Ga2 La1 Ga2 87.49(12) 4_666 13_665 ?
Sb1 La2 Sb1 82.98(5) 1_556 . ?
Sb1 La2 Ga1 138.32(14) 1_556 2 ?
Sb1 La2 Ga1 130.36(15) . 2 ?
Sb1 La2 Ga1 130.36(15) 1_556 17_556 ?
Sb1 La2 Ga1 138.32(14) . 17_556 ?
Ga1 La2 Ga1 8.6(3) 2 17_556 ?
Sb1 La2 Ga1 138.32(14) 1_556 6 ?
Sb1 La2 Ga1 130.36(15) . 6 ?
Ga1 La2 Ga1 41.93(10) 2 6 ?
Ga1 La2 Ga1 42.88(12) 17_556 6 ?
Sb1 La2 Ga1 130.36(15) 1_556 15_556 ?
Sb1 La2 Ga1 138.32(14) . 15_556 ?
Ga1 La2 Ga1 42.88(12) 2 15_556 ?
Ga1 La2 Ga1 41.93(10) 17_556 15_556 ?
Ga1 La2 Ga1 8.6(3) 6 15_556 ?
Sb1 La2 Sb2 136.92(3) 1_556 2 ?
Sb1 La2 Sb2 82.87(2) . 2 ?
Ga1 La2 Sb2 48.93(13) 2 2 ?
Ga1 La2 Sb2 55.92(13) 17_556 2 ?
Ga1 La2 Sb2 78.87(11) 6 2 ?
Ga1 La2 Sb2 84.46(12) 15_556 2 ?
Sb1 La2 Sb2 82.87(2) 1_556 2_556 ?
Sb1 La2 Sb2 136.92(3) . 2_556 ?
Ga1 La2 Sb2 55.92(13) 2 2_556 ?
Ga1 La2 Sb2 48.93(13) 17_556 2_556 ?
Ga1 La2 Sb2 84.46(11) 6 2_556 ?
Ga1 La2 Sb2 78.87(11) 15_556 2_556 ?
Sb2 La2 Sb2 80.315(17) 2 2_556 ?
Sb1 La2 Sb2 136.92(3) 1_556 15 ?
Sb1 La2 Sb2 82.87(2) . 15 ?
Ga1 La2 Sb2 78.87(11) 2 15 ?
Ga1 La2 Sb2 84.46(11) 17_556 15 ?
Ga1 La2 Sb2 48.93(13) 6 15 ?
Ga1 La2 Sb2 55.92(13) 15_556 15 ?
Sb2 La2 Sb2 80.83(3) 2 15 ?
Sb2 La2 Sb2 132.25(5) 2_556 15 ?
Sb1 La2 Sb2 82.87(2) 1_556 15_556 ?
Sb1 La2 Sb2 136.92(3) . 15_556 ?
Ga1 La2 Sb2 84.46(11) 2 15_556 ?
Ga1 La2 Sb2 78.87(11) 17_556 15_556 ?
Ga1 La2 Sb2 55.92(13) 6 15_556 ?
Ga1 La2 Sb2 48.93(13) 15_556 15_556 ?
Sb2 La2 Sb2 132.25(5) 2 15_556 ?
Sb2 La2 Sb2 80.83(3) 2_556 15_556 ?
Sb2 La2 Sb2 80.315(17) 15 15_556 ?
Sb1 La2 Sb3 82.35(2) 1_556 2 ?
Sb1 La2 Sb3 82.35(2) . 2 ?
Ga1 La2 Sb3 79.24(5) 2 2 ?
Ga1 La2 Sb3 79.24(5) 17_556 2 ?
Ga1 La2 Sb3 121.16(6) 6 2 ?
Ga1 La2 Sb3 121.16(6) 15_556 2 ?
Sb2 La2 Sb3 55.52(2) 2 2 ?
Sb2 La2 Sb3 55.52(2) 2_556 2 ?
Sb2 La2 Sb3 135.225(18) 15 2 ?
Sb2 La2 Sb3 135.225(18) 15_556 2 ?
Sb1 La2 Sb3 82.35(2) 1_556 15_556 ?
Sb1 La2 Sb3 82.35(2) . 15_556 ?
Ga1 La2 Sb3 121.16(6) 2 15_556 ?
Ga1 La2 Sb3 121.16(6) 17_556 15_556 ?
Ga1 La2 Sb3 79.24(5) 6 15_556 ?
Ga1 La2 Sb3 79.24(5) 15_556 15_556 ?
Sb2 La2 Sb3 135.225(18) 2 15_556 ?
Sb2 La2 Sb3 135.225(18) 2_556 15_556 ?
Sb2 La2 Sb3 55.52(2) 15 15_556 ?
Sb2 La2 Sb3 55.52(2) 15_556 15_556 ?
Sb3 La2 Sb3 159.54(5) 2 15_556 ?
Ga1 La3 Ga1 180.0(3) 6 18 ?
Ga1 La3 Ga1 45.72(9) 6 2 ?
Ga1 La3 Ga1 134.28(9) 18 2 ?
Ga1 La3 Ga1 45.72(9) 6 . ?
Ga1 La3 Ga1 134.28(9) 18 . ?
Ga1 La3 Ga1 84.6(2) 2 . ?
Ga1 La3 Ga1 78.0(3) 6 15 ?
Ga1 La3 Ga1 102.0(3) 18 15 ?
Ga1 La3 Ga1 95.4(2) 2 15 ?
Ga1 La3 Ga1 95.4(2) . 15 ?
Ga1 La3 Ga1 134.28(9) 6 14 ?
Ga1 La3 Ga1 45.72(9) 18 14 ?
Ga1 La3 Ga1 180.0(3) 2 14 ?
Ga1 La3 Ga1 95.4(2) . 14 ?
Ga1 La3 Ga1 84.6(2) 15 14 ?
Ga1 La3 Ga1 134.28(9) 6 13 ?
Ga1 La3 Ga1 45.72(9) 18 13 ?
Ga1 La3 Ga1 95.4(2) 2 13 ?
Ga1 La3 Ga1 180.0(3) . 13 ?
Ga1 La3 Ga1 84.6(2) 15 13 ?
Ga1 La3 Ga1 84.6(2) 14 13 ?
Ga1 La3 Ga1 95.4(2) 6 17 ?
Ga1 La3 Ga1 84.6(2) 18 17 ?
Ga1 La3 Ga1 78.0(3) 2 17 ?
Ga1 La3 Ga1 134.28(9) . 17 ?
Ga1 La3 Ga1 45.72(9) 15 17 ?
Ga1 La3 Ga1 102.0(3) 14 17 ?
Ga1 La3 Ga1 45.72(9) 13 17 ?
Ga1 La3 Ga1 95.4(2) 6 16 ?
Ga1 La3 Ga1 84.6(2) 18 16 ?
Ga1 La3 Ga1 134.28(9) 2 16 ?
Ga1 La3 Ga1 78.0(3) . 16 ?
Ga1 La3 Ga1 45.72(9) 15 16 ?
Ga1 La3 Ga1 45.72(9) 14 16 ?
Ga1 La3 Ga1 102.0(3) 13 16 ?
Ga1 La3 Ga1 84.6(2) 17 16 ?
Ga1 La3 Ga1 102.0(3) 6 3 ?
Ga1 La3 Ga1 78.0(3) 18 3 ?
Ga1 La3 Ga1 84.6(2) 2 3 ?
Ga1 La3 Ga1 84.6(2) . 3 ?
Ga1 La3 Ga1 180.0(2) 15 3 ?
Ga1 La3 Ga1 95.4(2) 14 3 ?
Ga1 La3 Ga1 95.4(2) 13 3 ?
Ga1 La3 Ga1 134.28(9) 17 3 ?
Ga1 La3 Ga1 134.28(9) 16 3 ?
Ga1 La3 Ga1 84.6(2) 6 5 ?
Ga1 La3 Ga1 95.4(2) 18 5 ?
Ga1 La3 Ga1 102.0(3) 2 5 ?
Ga1 La3 Ga1 45.72(9) . 5 ?
Ga1 La3 Ga1 134.28(9) 15 5 ?
Ga1 La3 Ga1 78.0(3) 14 5 ?
Ga1 La3 Ga1 134.28(9) 13 5 ?
Ga1 La3 Ga1 180.00(8) 17 5 ?
Ga1 La3 Ga1 95.4(2) 16 5 ?
Ga1 La3 Ga1 45.72(9) 3 5 ?
Ga1 La3 Ga1 84.6(2) 6 4 ?
Ga1 La3 Ga1 95.4(2) 18 4 ?
Ga1 La3 Ga1 45.72(9) 2 4 ?
Ga1 La3 Ga1 102.0(3) . 4 ?
Ga1 La3 Ga1 134.28(9) 15 4 ?
Ga1 La3 Ga1 134.28(9) 14 4 ?
Ga1 La3 Ga1 78.0(3) 13 4 ?
Ga1 La3 Ga1 95.4(2) 17 4 ?
Ga1 La3 Ga1 180.00(8) 16 4 ?
Ga1 La3 Ga1 45.72(9) 3 4 ?
Ga1 La3 Ga1 84.6(2) 5 4 ?
Ga1 Ga1 Ga1 90.000(6) 16_556 5 ?
Ga1 Ga1 Ga1 90.000(1) 16_556 6 ?
Ga1 Ga1 Ga1 120.0 5 6 ?
Ga1 Ga1 Ga1 78.2(4) 16_556 15_556 ?
Ga1 Ga1 Ga1 119.30(5) 5 15_556 ?
Ga1 Ga1 Ga1 11.8(4) 6 15_556 ?
Ga1 Ga1 Ga1 78.2(4) 16_556 14_556 ?
Ga1 Ga1 Ga1 11.8(4) 5 14_556 ?
Ga1 Ga1 Ga1 119.30(5) 6 14_556 ?
Ga1 Ga1 Ga1 115.9(3) 15_556 14_556 ?
Ga1 Ga1 Sb2 133.99(14) 16_556 . ?
Ga1 Ga1 Sb2 111.08(5) 5 . ?
Ga1 Ga1 Sb2 111.08(5) 6 . ?
Ga1 Ga1 Sb2 119.6(3) 15_556 . ?
Ga1 Ga1 Sb2 119.6(3) 14_556 . ?
Ga1 Ga1 La3 129.01(14) 16_556 . ?
Ga1 Ga1 La3 67.14(5) 5 . ?
Ga1 Ga1 La3 67.14(5) 6 . ?
Ga1 Ga1 La3 75.4(2) 15_556 . ?
Ga1 Ga1 La3 75.4(2) 14_556 . ?
Sb2 Ga1 La3 97.0(3) . . ?
Ga1 Ga1 Sb2 39.46(12) 16_556 1_556 ?
Ga1 Ga1 Sb2 108.53(5) 5 1_556 ?
Ga1 Ga1 Sb2 108.53(5) 6 1_556 ?
Ga1 Ga1 Sb2 98.8(4) 15_556 1_556 ?
Ga1 Ga1 Sb2 98.8(4) 14_556 1_556 ?
Sb2 Ga1 Sb2 94.53(11) . 1_556 ?
La3 Ga1 Sb2 168.5(3) . 1_556 ?
Ga1 Ga1 La2 85.71(15) 16_556 3 ?
Ga1 Ga1 La2 69.04(5) 5 3 ?
Ga1 Ga1 La2 170.06(7) 6 3 ?
Ga1 Ga1 La2 161.6(5) 15_556 3 ?
Ga1 Ga1 La2 68.56(6) 14_556 3 ?
Sb2 Ga1 La2 66.47(8) . 3 ?
La3 Ga1 La2 122.31(16) . 3 ?
Sb2 Ga1 La2 62.84(9) 1_556 3 ?
Ga1 Ga1 La2 85.71(15) 16_556 14_556 ?
Ga1 Ga1 La2 170.06(8) 5 14_556 ?
Ga1 Ga1 La2 69.04(5) 6 14_556 ?
Ga1 Ga1 La2 68.56(6) 15_556 14_556 ?
Ga1 Ga1 La2 161.6(5) 14_556 14_556 ?
Sb2 Ga1 La2 66.47(8) . 14_556 ?
La3 Ga1 La2 122.31(16) . 14_556 ?
Sb2 Ga1 La2 62.84(9) 1_556 14_556 ?
La2 Ga1 La2 101.65(10) 3 14_556 ?
Ga1 Ga1 La3 44.45(11) 16_556 1_556 ?
Ga1 Ga1 La3 69.50(4) 5 1_556 ?
Ga1 Ga1 La3 69.50(4) 6 1_556 ?
Ga1 Ga1 La3 60.7(3) 15_556 1_556 ?
Ga1 Ga1 La3 60.7(3) 14_556 1_556 ?
Sb2 Ga1 La3 178.4(2) . 1_556 ?
La3 Ga1 La3 84.56(9) . 1_556 ?
Sb2 Ga1 La3 83.9(2) 1_556 1_556 ?
La2 Ga1 La3 112.69(18) 3 1_556 ?
La2 Ga1 La3 112.69(18) 14_556 1_556 ?
Ga2 Ga2 Sb1 83.69(11) 16 3_565 ?
Ga2 Ga2 Sb1 83.69(10) 16 2_665 ?
Sb1 Ga2 Sb1 118.81(4) 3_565 2_665 ?
Ga2 Ga2 Sb1 83.69(11) 16 . ?
Sb1 Ga2 Sb1 118.81(4) 3_565 . ?
Sb1 Ga2 Sb1 118.81(4) 2_665 . ?
Ga2 Ga2 La1 126.24(7) 16 13_666 ?
Sb1 Ga2 La1 70.37(4) 3_565 13_666 ?
Sb1 Ga2 La1 70.37(4) 2_665 13_666 ?
Sb1 Ga2 La1 150.07(18) . 13_666 ?
Ga2 Ga2 La1 126.24(8) 16 14_566 ?
Sb1 Ga2 La1 70.37(4) 3_565 14_566 ?
Sb1 Ga2 La1 150.07(18) 2_665 14_566 ?
Sb1 Ga2 La1 70.37(4) . 14_566 ?
La1 Ga2 La1 88.62(10) 13_666 14_566 ?
Ga2 Ga2 La1 126.24(7) 16 15_556 ?
Sb1 Ga2 La1 150.07(18) 3_565 15_556 ?
Sb1 Ga2 La1 70.37(4) 2_665 15_556 ?
Sb1 Ga2 La1 70.37(4) . 15_556 ?
La1 Ga2 La1 88.62(10) 13_666 15_556 ?
La1 Ga2 La1 88.62(10) 14_566 15_556 ?
Ga2 Ga2 La1 46.26(7) 16 14_565 ?
Sb1 Ga2 La1 64.22(6) 3_565 14_565 ?
Sb1 Ga2 La1 129.95(17) 2_665 14_565 ?
Sb1 Ga2 La1 64.22(6) . 14_565 ?
La1 Ga2 La1 134.43(2) 13_666 14_565 ?
La1 Ga2 La1 79.98(3) 14_566 14_565 ?
La1 Ga2 La1 134.43(2) 15_556 14_565 ?
Ga2 Ga2 La1 46.26(6) 16 13_665 ?
Sb1 Ga2 La1 64.22(6) 3_565 13_665 ?
Sb1 Ga2 La1 64.22(6) 2_665 13_665 ?
Sb1 Ga2 La1 129.95(17) . 13_665 ?
La1 Ga2 La1 79.98(3) 13_666 13_665 ?
La1 Ga2 La1 134.43(2) 14_566 13_665 ?
La1 Ga2 La1 134.43(2) 15_556 13_665 ?
La1 Ga2 La1 77.46(9) 14_565 13_665 ?
Ga2 Ga2 La1 46.26(6) 16 15 ?
Sb1 Ga2 La1 129.95(17) 3_565 15 ?
Sb1 Ga2 La1 64.22(6) 2_665 15 ?
Sb1 Ga2 La1 64.22(6) . 15 ?
La1 Ga2 La1 134.43(2) 13_666 15 ?
La1 Ga2 La1 134.43(2) 14_566 15 ?
La1 Ga2 La1 79.98(3) 15_556 15 ?
La1 Ga2 La1 77.46(9) 14_565 15 ?
La1 Ga2 La1 77.46(9) 13_665 15 ?
Ga2 Sb1 Ga2 12.6(2) . 16 ?
Ga2 Sb1 La2 144.81(11) . 1_554 ?
Ga2 Sb1 La2 132.20(11) 16 1_554 ?
Ga2 Sb1 La2 132.20(11) . . ?
Ga2 Sb1 La2 144.81(11) 16 . ?
La2 Sb1 La2 82.98(5) 1_554 . ?
Ga2 Sb1 La1 62.64(8) . 15_556 ?
Ga2 Sb1 La1 71.43(8) 16 15_556 ?
La2 Sb1 La1 135.96(3) 1_554 15_556 ?
La2 Sb1 La1 82.378(17) . 15_556 ?
Ga2 Sb1 La1 71.43(8) . 15 ?
Ga2 Sb1 La1 62.64(8) 16 15 ?
La2 Sb1 La1 82.378(17) 1_554 15 ?
La2 Sb1 La1 135.96(3) . 15 ?
La1 Sb1 La1 79.98(2) 15_556 15 ?
Ga2 Sb1 La1 62.64(8) . 14_566 ?
Ga2 Sb1 La1 71.43(8) 16 14_566 ?
La2 Sb1 La1 135.96(3) 1_554 14_566 ?
La2 Sb1 La1 82.378(17) . 14_566 ?
La1 Sb1 La1 82.40(4) 15_556 14_566 ?
La1 Sb1 La1 133.92(6) 15 14_566 ?
Ga2 Sb1 La1 71.43(8) . 14_565 ?
Ga2 Sb1 La1 62.64(8) 16 14_565 ?
La2 Sb1 La1 82.378(17) 1_554 14_565 ?
La2 Sb1 La1 135.96(3) . 14_565 ?
La1 Sb1 La1 133.92(6) 15_556 14_565 ?
La1 Sb1 La1 82.40(4) 15 14_565 ?
La1 Sb1 La1 79.98(2) 14_566 14_565 ?
Ga1 Sb2 Ga1 88.0(3) 16 . ?
Ga1 Sb2 Ga1 6.5(2) 16 1_554 ?
Ga1 Sb2 Ga1 94.53(11) . 1_554 ?
Ga1 Sb2 Ga1 94.53(11) 16 16_556 ?
Ga1 Sb2 Ga1 6.5(2) . 16_556 ?
Ga1 Sb2 Ga1 101.1(2) 1_554 16_556 ?
Ga1 Sb2 Sb3 179.80(14) 16 . ?
Ga1 Sb2 Sb3 92.21(14) . . ?
Ga1 Sb2 Sb3 173.26(12) 1_554 . ?
Ga1 Sb2 Sb3 85.66(12) 16_556 . ?
Ga1 Sb2 Sb3 92.21(14) 16 1_554 ?
Ga1 Sb2 Sb3 179.80(14) . 1_554 ?
Ga1 Sb2 Sb3 85.66(12) 1_554 1_554 ?
Ga1 Sb2 Sb3 173.26(12) 16_556 1_554 ?
Sb3 Sb2 Sb3 87.59(5) . 1_554 ?
Ga1 Sb2 La2 64.60(8) 16 3_554 ?
Ga1 Sb2 La2 117.83(8) . 3_554 ?
Ga1 Sb2 La2 61.24(6) 1_554 3_554 ?
Ga1 Sb2 La2 120.98(6) 16_556 3_554 ?
Sb3 Sb2 La2 115.30(3) . 3_554 ?
Sb3 Sb2 La2 62.265(18) 1_554 3_554 ?
Ga1 Sb2 La2 117.83(8) 16 3 ?
Ga1 Sb2 La2 64.60(8) . 3 ?
Ga1 Sb2 La2 120.98(6) 1_554 3 ?
Ga1 Sb2 La2 61.24(6) 16_556 3 ?
Sb3 Sb2 La2 62.265(18) . 3 ?
Sb3 Sb2 La2 115.30(3) 1_554 3 ?
La2 Sb2 La2 80.315(17) 3_554 3 ?
Ga1 Sb2 La2 117.83(8) 16 14_556 ?
Ga1 Sb2 La2 64.60(8) . 14_556 ?
Ga1 Sb2 La2 120.98(6) 1_554 14_556 ?
Ga1 Sb2 La2 61.24(6) 16_556 14_556 ?
Sb3 Sb2 La2 62.265(18) . 14_556 ?
Sb3 Sb2 La2 115.30(3) 1_554 14_556 ?
La2 Sb2 La2 176.98(6) 3_554 14_556 ?
La2 Sb2 La2 99.604(16) 3 14_556 ?
Ga1 Sb2 La2 64.60(8) 16 14 ?
Ga1 Sb2 La2 117.83(8) . 14 ?
Ga1 Sb2 La2 61.24(6) 1_554 14 ?
Ga1 Sb2 La2 120.98(6) 16_556 14 ?
Sb3 Sb2 La2 115.30(3) . 14 ?
Sb3 Sb2 La2 62.265(18) 1_554 14 ?
La2 Sb2 La2 99.604(16) 3_554 14 ?
La2 Sb2 La2 176.98(6) 3 14 ?
La2 Sb2 La2 80.315(17) 14_556 14 ?
Sb4 Sb3 Sb4 89.04(4) 1_556 . ?
Sb4 Sb3 Sb2 179.28(4) 1_556 . ?
Sb4 Sb3 Sb2 91.69(2) . . ?
Sb4 Sb3 Sb2 91.69(2) 1_556 1_556 ?
Sb4 Sb3 Sb2 179.28(4) . 1_556 ?
Sb2 Sb3 Sb2 87.59(5) . 1_556 ?
Sb4 Sb3 La1 62.06(2) 1_556 . ?
Sb4 Sb3 La1 62.06(2) . . ?
Sb2 Sb3 La1 118.314(12) . . ?
Sb2 Sb3 La1 118.314(12) 1_556 . ?
Sb4 Sb3 La1 62.06(2) 1_556 13_656 ?
Sb4 Sb3 La1 62.06(2) . 13_656 ?
Sb2 Sb3 La1 118.314(12) . 13_656 ?
Sb2 Sb3 La1 118.314(12) 1_556 13_656 ?
La1 Sb3 La1 97.84(5) . 13_656 ?
Sb4 Sb3 La2 117.421(12) 1_556 3 ?
Sb4 Sb3 La2 117.421(12) . 3 ?
Sb2 Sb3 La2 62.21(3) . 3 ?
Sb2 Sb3 La2 62.21(3) 1_556 3 ?
La1 Sb3 La2 179.15(4) . 3 ?
La1 Sb3 La2 81.31(2) 13_656 3 ?
Sb4 Sb3 La2 117.421(12) 1_556 14_556 ?
Sb4 Sb3 La2 117.421(12) . 14_556 ?
Sb2 Sb3 La2 62.21(3) . 14_556 ?
Sb2 Sb3 La2 62.21(3) 1_556 14_556 ?
La1 Sb3 La2 81.31(2) . 14_556 ?
La1 Sb3 La2 179.15(4) 13_656 14_556 ?
La2 Sb3 La2 99.54(5) 3 14_556 ?
Sb3 Sb4 Sb3 180.00(4) 1_554 13_656 ?
Sb3 Sb4 Sb3 89.04(4) 1_554 . ?
Sb3 Sb4 Sb3 90.96(4) 13_656 . ?
Sb3 Sb4 Sb3 90.96(4) 1_554 13_655 ?
Sb3 Sb4 Sb3 89.04(4) 13_656 13_655 ?
Sb3 Sb4 Sb3 180.00(4) . 13_655 ?
Sb3 Sb4 La1 62.851(15) 1_554 13_655 ?
Sb3 Sb4 La1 117.149(15) 13_656 13_655 ?
Sb3 Sb4 La1 117.149(15) . 13_655 ?
Sb3 Sb4 La1 62.851(15) 13_655 13_655 ?
Sb3 Sb4 La1 117.149(15) 1_554 . ?
Sb3 Sb4 La1 62.851(15) 13_656 . ?
Sb3 Sb4 La1 62.851(15) . . ?
Sb3 Sb4 La1 117.149(15) 13_655 . ?
La1 Sb4 La1 180.00(4) 13_655 . ?
Sb3 Sb4 La1 62.851(15) 1_554 1_554 ?
Sb3 Sb4 La1 117.149(15) 13_656 1_554 ?
Sb3 Sb4 La1 117.149(15) . 1_554 ?
Sb3 Sb4 La1 62.851(15) 13_655 1_554 ?
La1 Sb4 La1 98.79(3) 13_655 1_554 ?
La1 Sb4 La1 81.21(3) . 1_554 ?
Sb3 Sb4 La1 117.149(15) 1_554 13_656 ?
Sb3 Sb4 La1 62.851(15) 13_656 13_656 ?
Sb3 Sb4 La1 62.851(15) . 13_656 ?
Sb3 Sb4 La1 117.149(15) 13_655 13_656 ?
La1 Sb4 La1 81.21(3) 13_655 13_656 ?
La1 Sb4 La1 98.79(3) . 13_656 ?
La1 Sb4 La1 180.00(4) 1_554 13_656 ?

loop_
_geom_bond_atom_site_label_1
_geom_bond_atom_site_label_2
_geom_bond_distance
_geom_bond_site_symmetry_2
_geom_bond_publ_flag
La1 Ga2 3.182(3) 13_666 ?
La1 Ga2 3.182(3) 4_665 ?
La1 Sb4 3.3326(9) . ?
La1 Sb4 3.3326(9) 1_556 ?
La1 Sb3 3.3567(14) . ?
La1 Sb3 3.3567(14) 13_656 ?
La1 Sb1 3.3749(8) 14_556 ?
La1 Sb1 3.3749(8) 14 ?
La1 Sb1 3.3749(8) 15_656 ?
La1 Sb1 3.3749(8) 15_655 ?
La1 Ga2 3.553(4) 4_666 ?
La1 Ga2 3.553(4) 13_665 ?
La2 Sb1 3.2737(15) 1_556 ?
La2 Sb1 3.2737(15) . ?
La2 Ga1 3.314(3) 2 ?
La2 Ga1 3.314(3) 17_556 ?
La2 Ga1 3.314(3) 6 ?
La2 Ga1 3.314(3) 15_556 ?
La2 Sb2 3.3632(6) 2 ?
La2 Sb2 3.3632(6) 2_556 ?
La2 Sb2 3.3632(6) 15 ?
La2 Sb2 3.3632(6) 15_556 ?
La2 Sb3 3.3648(11) 2 ?
La2 Sb3 3.3648(11) 15_556 ?
La3 Ga1 3.051(6) 6 ?
La3 Ga1 3.051(6) 18 ?
La3 Ga1 3.051(6) 2 ?
La3 Ga1 3.051(6) . ?
La3 Ga1 3.051(6) 15 ?
La3 Ga1 3.051(6) 14 ?
La3 Ga1 3.051(6) 13 ?
La3 Ga1 3.051(6) 17 ?
La3 Ga1 3.051(6) 16 ?
La3 Ga1 3.051(6) 3 ?
La3 Ga1 3.051(6) 5 ?
La3 Ga1 3.051(6) 4 ?
Ga1 Ga1 0.496(18) 16_556 ?
Ga1 Ga1 2.371(4) 5 ?
Ga1 Ga1 2.371(4) 6 ?
Ga1 Ga1 2.422(5) 15_556 ?
Ga1 Ga1 2.422(5) 14_556 ?
Ga1 Sb2 2.766(7) . ?
Ga1 Sb2 3.131(7) 1_556 ?
Ga1 La2 3.314(3) 3 ?
Ga1 La2 3.314(3) 14_556 ?
Ga1 La3 3.386(7) 1_556 ?
Ga2 Ga2 0.576(10) 16 ?
Ga2 Sb1 2.6200(16) 3_565 ?
Ga2 Sb1 2.6200(17) 2_665 ?
Ga2 Sb1 2.6200(16) . ?
Ga2 La1 3.182(3) 13_666 ?
Ga2 La1 3.182(3) 14_566 ?
Ga2 La1 3.182(3) 15_556 ?
Ga2 La1 3.553(4) 14_565 ?
Ga2 La1 3.553(4) 13_665 ?
Ga2 La1 3.553(4) 15 ?
Sb1 Ga2 2.6200(16) 16 ?
Sb1 La2 3.2737(15) 1_554 ?
Sb1 La1 3.3749(8) 15_556 ?
Sb1 La1 3.3749(8) 15 ?
Sb1 La1 3.3749(8) 14_566 ?
Sb1 La1 3.3749(8) 14_565 ?
Sb2 Ga1 2.766(7) 16 ?
Sb2 Ga1 3.131(7) 1_554 ?
Sb2 Ga1 3.131(7) 16_556 ?
Sb2 Sb3 3.1338(15) . ?
Sb2 Sb3 3.1338(14) 1_554 ?
Sb2 La2 3.3632(6) 3_554 ?
Sb2 La2 3.3632(6) 3 ?
Sb2 La2 3.3632(6) 14_556 ?
Sb2 La2 3.3632(6) 14 ?
Sb3 Sb4 3.0934(11) 1_556 ?
Sb3 Sb4 3.0934(11) . ?
Sb3 Sb2 3.1338(14) 1_556 ?
Sb3 La1 3.3567(14) 13_656 ?
Sb3 La2 3.3648(11) 3 ?
Sb3 La2 3.3648(11) 14_556 ?
Sb4 Sb3 3.0934(11) 1_554 ?
Sb4 Sb3 3.0934(11) 13_656 ?
Sb4 Sb3 3.0934(11) 13_655 ?
Sb4 La1 3.3326(9) 13_655 ?
Sb4 La1 3.3326(9) 1_554 ?
Sb4 La1 3.3326(9) 13_656 ?
